data_7241284
loop_
_publ_author_name
'Zhao, Ru'
'Zeng, Bing-Lin'
'Jia, Wen-Qiang'
'Zhao, Hong-Yi'
'Shen, Long-Ying'
'Wang, Xiao-Jian'
'Pan, Xian-Dao'

_publ_section_title
;
 LiCl-promoted amination of \b-methoxy amides (\g-lactones)
;
_journal_issue 57
_journal_name_full 'RSC Advances'
_journal_page_first 34938
_journal_page_last 34942
_journal_paper_doi 10.1039/D0RA07170F
_journal_volume 10
_journal_year 2020
_chemical_absolute_configuration ad
_chemical_formula_moiety 'C19 H29 N O3'
_chemical_formula_sum 'C19 H29 N O3'
_chemical_formula_weight 319.43
_space_group_crystal_system orthorhombic
_space_group_IT_number 19
_space_group_name_Hall 'P 2ac 2ab'
_space_group_name_H-M_alt 'P 21 21 21'
_atom_sites_solution_hydrogens geom
_atom_sites_solution_primary dual
_audit_creation_date 2020-04-14
_audit_creation_method
;
Olex2 1.2
(compiled 2018.05.29 svn.r3508 for OlexSys, GUI svn.r5506)
;
_audit_update_record
;
2020-04-29 deposited with the CCDC.	2020-09-11 downloaded from the CCDC.
;
_cell_angle_alpha 90
_cell_angle_beta 90
_cell_angle_gamma 90
_cell_formula_units_Z 4
_cell_length_a 6.02107(3)
_cell_length_b 12.63736(6)
_cell_length_c 23.03193(10)
_cell_measurement_reflns_used 31182
_cell_measurement_temperature 170.00(12)
_cell_measurement_theta_max 75.4120
_cell_measurement_theta_min 3.4900
_cell_volume 1752.509(14)
_computing_cell_refinement 'CrysAlisPro 1.171.40.67a (Rigaku OD, 2019)'
_computing_data_collection 'CrysAlisPro 1.171.40.67a (Rigaku OD, 2019)'
_computing_data_reduction 'CrysAlisPro 1.171.40.67a (Rigaku OD, 2019)'
_computing_molecular_graphics 'Olex2 (Dolomanov et al., 2009)'
_computing_publication_material 'Olex2 (Dolomanov et al., 2009)'
_computing_structure_refinement 'ShelXL (Sheldrick, 2015)'
_computing_structure_solution 'ShelXT (Sheldrick, 2015)'
_diffrn_ambient_environment N~2~
_diffrn_ambient_temperature 170.00(12)
_diffrn_detector 'Hybrid Pixel Array Detector'
_diffrn_detector_area_resol_mean 10.0000
_diffrn_detector_type HyPix
_diffrn_measured_fraction_theta_full 0.998
_diffrn_measured_fraction_theta_max 0.990
_diffrn_measurement_details
;
List of Runs (angles in degrees, time in seconds):

  # Type    Start    End  Width  t~exp~   \w     \q     \k     \f   Frames
#--------------------------------------------------------------------------
  1  \w   -120.00 -59.00   0.50    0.05    --  -47.20-147.00 -19.00  122
  2  \w    -94.00 -12.00   0.50    0.05    --  -47.20 124.00-135.00  164
  3  \w   -107.00 -25.00   0.50    0.05    --  -47.20 147.00  29.00  164
  4  \w     31.00 107.00   0.50    0.05    --   47.20-147.00 -19.00  152
  5  \w     65.00 120.00   0.50    0.05    --   47.20 147.00  29.00  110
  6  \w     19.00  94.00   0.50    0.05    --   47.20-124.00 145.00  150
  7  \w   -127.00 -26.00   0.50    0.05    --  -99.00 147.00  29.00  202
  8  \w   -168.00 -59.00   0.50    0.05    --  -99.00-147.00 -19.00  218
  9  \w   -168.00 -75.00   0.50    0.05    --  -99.00-124.00 145.00  186
 10  \w   -111.00 -26.00   0.50    0.05    --  -99.00 124.00-135.00  170
 11  \w     81.00 169.00   0.50    0.05    --  103.25 124.00-135.00  176
 12  \w     31.00 127.00   0.50    0.05    --  103.25-147.00 -19.00  192
 13  \w     31.00 110.00   0.50    0.05    --  103.25-124.00 145.00  158
 14  \w    -23.00  28.00   0.50    0.05    --  -47.20  19.00-120.00  102
 15  \w    -23.00  28.00   0.50    0.05    --  -47.20  19.00  60.00  102
 16  \w   -120.00 -74.00   0.50    0.05    --  -47.20-125.00  30.00   92
 17  \w    -23.00  28.00   0.50    0.05    --  -47.20  19.00-180.00  102
 18  \w    -23.00  28.00   0.50    0.05    --  -47.20  19.00 -90.00  102
 19  \w   -120.00 -74.00   0.50    0.05    --  -47.20-125.00-180.00   92
 20  \w    -23.00  28.00   0.50    0.05    --  -47.20  19.00 120.00  102
 21  \w    -27.00  30.00   0.50    0.05    --   47.20 -19.00-120.00  114
 22  \w   -168.00 -86.00   0.50    0.05    --  -99.00 -45.00   0.00  164
 23  \w   -112.00 -26.00   0.50    0.05    --  -99.00 125.00 -30.00  172
 24  \w   -168.00 -84.00   0.50    0.05    --  -99.00 -94.00 -90.00  168
 25  \w   -168.00 -85.00   0.50    0.05    --  -99.00 -15.00  30.00  166
 26  \w   -112.00 -26.00   0.50    0.05    --  -99.00 125.00 150.00  172
 27  \w   -112.00 -26.00   0.50    0.05    --  -99.00 125.00-180.00  172
 28  \w    -64.00 -29.00   0.50    0.05    --  -99.00  61.00  30.00   70
 29  \w     91.00 164.00   0.50    0.05    --  103.25  45.00  60.00  146
 30  \w     33.00 102.00   0.50    0.05    --  103.25 -94.00   0.00  138
 31  \w     41.00  74.00   0.50    0.05    --  103.25 -61.00-180.00   66
 32  \w     31.00  78.00   0.50    0.05    --  103.25 -94.00 150.00   94
 33  \w     54.00  80.00   0.50    0.05    --  103.25 -77.00 -60.00   52
 34  \w     32.00  75.00   0.50    0.05    --  103.25 -61.00 150.00   86
 35  \w     31.00  69.00   0.50    0.05    --  103.25 -61.00 120.00   76
 36  \w    132.00 169.00   0.50    0.05    --  103.25  77.00-150.00   74
 37  \w     37.00  72.00   0.50    0.05    --  103.25 -61.00   0.00   70
 38  \w     93.00 124.00   0.50    0.05    --  103.25  77.00-150.00   62
 39  \w     34.00  74.00   0.50    0.05    --  103.25 -61.00-150.00   80
 40  \w     33.00  95.00   0.50    0.05    --  103.25 -94.00 -60.00  124
 41  \w     32.00  82.00   0.50    0.05    --  103.25 -77.00   0.00  100
 42  \w     91.00 154.00   0.50    0.05    --  103.25  30.00 -30.00  126
 43  \w     82.00 162.00   0.50    0.05    --  103.25  77.00 120.00  160
;
_diffrn_measurement_device 'four-circle diffractometer'
_diffrn_measurement_device_type 'XtaLAB Synergy R, HyPix'
_diffrn_measurement_method '\w scans'
_diffrn_orient_matrix_type 'CrysAlisPro convention (1999,Acta A55,543-557)'
_diffrn_orient_matrix_UB_11 -0.0301400000
_diffrn_orient_matrix_UB_12 0.1210206000
_diffrn_orient_matrix_UB_13 0.0017510000
_diffrn_orient_matrix_UB_21 0.2193853000
_diffrn_orient_matrix_UB_22 0.0107324000
_diffrn_orient_matrix_UB_23 0.0339061000
_diffrn_orient_matrix_UB_31 0.1281462000
_diffrn_orient_matrix_UB_32 0.0100155000
_diffrn_orient_matrix_UB_33 -0.0576328000
_diffrn_radiation_monochromator mirror
_diffrn_radiation_probe x-ray
_diffrn_radiation_type CuK\a
_diffrn_radiation_wavelength 1.54184
_diffrn_reflns_av_R_equivalents 0.0213
_diffrn_reflns_av_unetI/netI 0.0088
_diffrn_reflns_Laue_measured_fraction_full 0.998
_diffrn_reflns_Laue_measured_fraction_max 0.990
_diffrn_reflns_limit_h_max 7
_diffrn_reflns_limit_h_min -7
_diffrn_reflns_limit_k_max 15
_diffrn_reflns_limit_k_min -15
_diffrn_reflns_limit_l_max 26
_diffrn_reflns_limit_l_min -28
_diffrn_reflns_number 33825
_diffrn_reflns_point_group_measured_fraction_full 0.999
_diffrn_reflns_point_group_measured_fraction_max 0.984
_diffrn_reflns_theta_full 67.684
_diffrn_reflns_theta_max 75.512
_diffrn_reflns_theta_min 3.838
_diffrn_source 'Rotating-anode X-ray tube'
_diffrn_source_type 'PhotonJet R (Cu) X-ray Source'
_exptl_absorpt_coefficient_mu 0.642
_exptl_absorpt_correction_T_max 1.00000
_exptl_absorpt_correction_T_min 0.81923
_exptl_absorpt_correction_type multi-scan
_exptl_absorpt_process_details
;
CrysAlisPro 1.171.40.67a (Rigaku Oxford Diffraction, 2019)
Empirical absorption correction using spherical harmonics,
 implemented in SCALE3 ABSPACK scaling algorithm.
;
_exptl_crystal_colour colourless
_exptl_crystal_colour_primary colourless
_exptl_crystal_density_diffrn 1.211
_exptl_crystal_description block
_exptl_crystal_F_000 696
_exptl_crystal_recrystallization_method 'Re-crystallisation from solvent: DCM MeOH'
_exptl_crystal_size_max 0.33
_exptl_crystal_size_mid 0.3
_exptl_crystal_size_min 0.28
_refine_diff_density_max 0.177
_refine_diff_density_min -0.185
_refine_diff_density_rms 0.047
_refine_ls_abs_structure_details
;
 Flack x determined using 1465 quotients [(I+)-(I-)]/[(I+)+(I-)]
 (Parsons, Flack and Wagner, Acta Cryst. B69 (2013) 249-259).
;
_refine_ls_abs_structure_Flack -0.03(3)
_refine_ls_extinction_method none
_refine_ls_goodness_of_fit_ref 1.092
_refine_ls_hydrogen_treatment constr
_refine_ls_matrix_type full
_refine_ls_number_parameters 211
_refine_ls_number_reflns 3578
_refine_ls_number_restraints 0
_refine_ls_restrained_S_all 1.092
_refine_ls_R_factor_all 0.0300
_refine_ls_R_factor_gt 0.0299
_refine_ls_shift/su_max 0.001
_refine_ls_shift/su_mean 0.000
_refine_ls_structure_factor_coef Fsqd
_refine_ls_weighting_details 'w=1/[\s^2^(Fo^2^)+(0.0481P)^2^+0.2095P] where P=(Fo^2^+2Fc^2^)/3'
_refine_ls_weighting_scheme calc
_refine_ls_wR_factor_gt 0.0773
_refine_ls_wR_factor_ref 0.0774
_reflns_Friedel_coverage 0.708
_reflns_Friedel_fraction_full 0.999
_reflns_Friedel_fraction_max 0.974
_reflns_number_gt 3550
_reflns_number_total 3578
_reflns_threshold_expression 'I > 2\s(I)'
_cod_data_source_file d0ra07170f2.cif
_cod_data_source_block tx2212
_cod_depositor_comments 'Adding full bibliography for 7241284.cif.'
_cod_original_cell_volume 1752.508(14)
_cod_database_code 7241284
_shelx_shelxl_version_number 2018/3
_chemical_oxdiff_formula CHNOSCl
_shelx_space_group_comment
;
The symmetry employed for this shelxl refinement is uniquely defined
by the following loop, which should always be used as a source of
symmetry information in preference to the above space-group names.
They are only intended as comments.
;
_reflns_odcompleteness_completeness 99.79
_reflns_odcompleteness_iscentric 1
_reflns_odcompleteness_theta 66.97
_olex2_refinement_description
;
1. Fixed Uiso
 At 1.2 times of:
  All C(H) groups, All C(H,H) groups
 At 1.5 times of:
  All C(H,H,H) groups, All O(H) groups
2.a Ternary CH refined with riding coordinates:
 C1(H1), C2(H2), C3(H3A), C4(H4)
2.b Secondary CH2 refined with riding coordinates:
 C6(H6A,H6B), C7(H7A,H7B), C10(H10A,H10B), C11(H11A,H11B), C15(H15A,H15B),
 C16(H16A,H16B), C17(H17A,H17B), C18(H18A,H18B), C19(H19A,H19B)
2.c Idealised Me refined as rotating group:
 C12(H12A,H12B,H12C), C13(H13A,H13B,H13C)
2.d Idealised tetrahedral OH refined as rotating group:
 O3(H3)
;
_olex2_submission_special_instructions 'No special instructions were received'
_oxdiff_exptl_absorpt_empirical_details
;
Empirical correction (ABSPACK) includes:
- Absorption correction using spherical harmonics
- Frame scaling
;
_oxdiff_exptl_absorpt_empirical_full_max 1.318
_oxdiff_exptl_absorpt_empirical_full_min 0.767

loop_
_space_group_symop_operation_xyz
'x, y, z'
'-x+1/2, -y, z+1/2'
'-x, y+1/2, -z+1/2'
'x+1/2, -y+1/2, -z'

loop_
_atom_site_label
_atom_site_type_symbol
_atom_site_fract_x
_atom_site_fract_y
_atom_site_fract_z
_atom_site_U_iso_or_equiv
_atom_site_adp_type
_atom_site_occupancy
_atom_site_site_symmetry_order
_atom_site_calc_flag
_atom_site_refinement_flags_posn
_atom_site_refinement_flags_adp
_atom_site_refinement_flags_occupancy
_atom_site_disorder_assembly
_atom_site_disorder_group
O1 O 0.47246(17) 0.69938(7) 0.55698(4) 0.0241(2) Uani 1 1 d . . . . .
O2 O 0.4797(2) 0.71420(9) 0.46069(4) 0.0344(3) Uani 1 1 d . . . . .
O3 O 0.78342(19) 0.75834(10) 0.65742(5) 0.0357(3) Uani 1 1 d . . . . .
H3 H 0.780661 0.765828 0.622065 0.054 Uiso 1 1 calc GR . . . .
N1 N 0.22327(19) 0.39251(9) 0.46028(5) 0.0219(2) Uani 1 1 d . . . . .
C1 C 0.2695(2) 0.57032(10) 0.50566(6) 0.0217(3) Uani 1 1 d . . . . .
H1 H 0.115090 0.589422 0.497250 0.026 Uiso 1 1 calc R . . . .
C2 C 0.2897(2) 0.53603(10) 0.56922(6) 0.0213(3) Uani 1 1 d . . . . .
H2 H 0.419973 0.490019 0.572937 0.026 Uiso 1 1 calc R . . . .
C3 C 0.3396(2) 0.64032(10) 0.59975(6) 0.0204(3) Uani 1 1 d . . . . .
H3A H 0.199886 0.678115 0.606525 0.024 Uiso 1 1 calc R . . . .
C4 C 0.4667(2) 0.63322(10) 0.65634(6) 0.0222(3) Uani 1 1 d . . . . .
H4 H 0.589227 0.582971 0.651391 0.027 Uiso 1 1 calc R . . . .
C5 C 0.5636(3) 0.74026(12) 0.67823(6) 0.0277(3) Uani 1 1 d . . . . .
C6 C 0.5787(3) 0.72188(15) 0.74375(7) 0.0412(4) Uani 1 1 d . . . . .
H6A H 0.707291 0.679098 0.753338 0.049 Uiso 1 1 calc R . . . .
H6B H 0.588313 0.788561 0.764455 0.049 Uiso 1 1 calc R . . . .
C7 C 0.3640(4) 0.66386(15) 0.75877(7) 0.0423(4) Uani 1 1 d . . . . .
H7A H 0.382662 0.621099 0.793405 0.051 Uiso 1 1 calc R . . . .
H7B H 0.243564 0.713513 0.765051 0.051 Uiso 1 1 calc R . . . .
C8 C 0.3185(3) 0.59454(11) 0.70603(6) 0.0265(3) Uani 1 1 d . . . . .
C9 C 0.1747(3) 0.51400(12) 0.70578(6) 0.0285(3) Uani 1 1 d . . . . .
C10 C 0.1433(3) 0.43610(12) 0.65627(7) 0.0356(4) Uani 1 1 d . . . . .
H10A H 0.024122 0.388337 0.667043 0.043 Uiso 1 1 calc R . . . .
H10B H 0.277628 0.394052 0.653368 0.043 Uiso 1 1 calc R . . . .
C11 C 0.0911(3) 0.47938(12) 0.59557(6) 0.0294(3) Uani 1 1 d . . . . .
H11A H 0.047593 0.421383 0.570432 0.035 Uiso 1 1 calc R . . . .
H11B H -0.032901 0.528163 0.598081 0.035 Uiso 1 1 calc R . . . .
C12 C 0.0337(3) 0.48842(14) 0.75825(7) 0.0395(4) Uani 1 1 d . . . . .
H12A H 0.077341 0.421032 0.773741 0.059 Uiso 1 1 calc GR . . . .
H12B H -0.119789 0.485877 0.747072 0.059 Uiso 1 1 calc GR . . . .
H12C H 0.054109 0.542111 0.787249 0.059 Uiso 1 1 calc GR . . . .
C13 C 0.4138(3) 0.83425(12) 0.66481(7) 0.0365(4) Uani 1 1 d . . . . .
H13A H 0.468614 0.895872 0.684529 0.055 Uiso 1 1 calc GR . . . .
H13B H 0.265565 0.819218 0.677726 0.055 Uiso 1 1 calc GR . . . .
H13C H 0.412944 0.846899 0.623710 0.055 Uiso 1 1 calc GR . . . .
C14 C 0.4136(2) 0.66855(11) 0.50322(6) 0.0240(3) Uani 1 1 d . . . . .
C15 C 0.3513(2) 0.49048(11) 0.46063(6) 0.0246(3) Uani 1 1 d . . . . .
H15A H 0.343637 0.522549 0.422421 0.029 Uiso 1 1 calc R . . . .
H15B H 0.505707 0.473928 0.468488 0.029 Uiso 1 1 calc R . . . .
C16 C 0.3289(2) 0.31171(12) 0.42411(6) 0.0268(3) Uani 1 1 d . . . . .
H16A H 0.456424 0.281232 0.443652 0.032 Uiso 1 1 calc R . . . .
H16B H 0.376529 0.341329 0.387305 0.032 Uiso 1 1 calc R . . . .
C17 C 0.1484(3) 0.22919(12) 0.41509(7) 0.0325(3) Uani 1 1 d . . . . .
H17A H 0.157459 0.174232 0.444398 0.039 Uiso 1 1 calc R . . . .
H17B H 0.160929 0.196955 0.377013 0.039 Uiso 1 1 calc R . . . .
C18 C -0.0699(3) 0.29138(12) 0.42064(7) 0.0302(3) Uani 1 1 d . . . . .
H18A H -0.152310 0.289683 0.384461 0.036 Uiso 1 1 calc R . . . .
H18B H -0.162044 0.262149 0.451238 0.036 Uiso 1 1 calc R . . . .
C19 C 0.0013(2) 0.40430(12) 0.43537(7) 0.0296(3) Uani 1 1 d . . . . .
H19A H 0.005576 0.447976 0.400751 0.036 Uiso 1 1 calc R . . . .
H19B H -0.099751 0.436014 0.463170 0.036 Uiso 1 1 calc R . . . .

loop_
_atom_site_aniso_label
_atom_site_aniso_U_11
_atom_site_aniso_U_22
_atom_site_aniso_U_33
_atom_site_aniso_U_23
_atom_site_aniso_U_13
_atom_site_aniso_U_12
O1 0.0300(5) 0.0238(4) 0.0184(4) 0.0014(3) 0.0004(4) -0.0071(4)
O2 0.0458(6) 0.0359(6) 0.0215(5) 0.0048(4) 0.0010(5) -0.0155(5)
O3 0.0323(6) 0.0488(7) 0.0261(5) -0.0048(5) 0.0001(4) -0.0114(5)
N1 0.0189(5) 0.0240(6) 0.0228(5) -0.0034(4) 0.0007(4) 0.0006(4)
C1 0.0241(6) 0.0217(6) 0.0193(6) 0.0001(5) 0.0002(5) -0.0023(5)
C2 0.0250(6) 0.0187(6) 0.0201(6) 0.0010(5) 0.0008(5) -0.0003(5)
C3 0.0232(6) 0.0196(6) 0.0183(6) 0.0023(5) 0.0020(5) -0.0010(5)
C4 0.0262(6) 0.0223(6) 0.0182(6) 0.0000(5) 0.0005(5) 0.0019(5)
C5 0.0327(7) 0.0299(7) 0.0205(6) -0.0037(5) 0.0008(6) -0.0044(6)
C6 0.0563(11) 0.0470(9) 0.0202(7) -0.0045(7) -0.0024(7) -0.0135(9)
C7 0.0610(11) 0.0455(9) 0.0204(7) -0.0047(7) 0.0080(7) -0.0130(9)
C8 0.0346(7) 0.0269(7) 0.0180(6) 0.0022(5) 0.0024(6) 0.0037(6)
C9 0.0353(8) 0.0281(7) 0.0220(6) 0.0056(5) 0.0047(6) 0.0027(6)
C10 0.0532(10) 0.0270(7) 0.0266(7) 0.0051(6) 0.0054(7) -0.0097(7)
C11 0.0336(8) 0.0295(7) 0.0251(7) 0.0007(6) 0.0029(6) -0.0105(6)
C12 0.0491(10) 0.0383(8) 0.0310(8) 0.0077(7) 0.0132(8) -0.0012(8)
C13 0.0495(10) 0.0227(7) 0.0372(8) -0.0066(6) 0.0043(7) -0.0008(7)
C14 0.0271(6) 0.0242(6) 0.0205(6) 0.0011(5) -0.0005(5) -0.0035(5)
C15 0.0247(6) 0.0264(7) 0.0227(6) -0.0035(5) 0.0031(5) -0.0035(5)
C16 0.0228(6) 0.0280(7) 0.0296(7) -0.0053(6) 0.0018(5) 0.0030(6)
C17 0.0306(8) 0.0262(7) 0.0406(8) -0.0080(6) 0.0006(7) -0.0007(6)
C18 0.0232(7) 0.0328(7) 0.0346(7) -0.0049(6) -0.0017(6) -0.0034(6)
C19 0.0229(7) 0.0299(7) 0.0361(8) -0.0066(6) -0.0047(6) 0.0042(6)

loop_
_atom_type_symbol
_atom_type_description
_atom_type_scat_dispersion_real
_atom_type_scat_dispersion_imag
_atom_type_scat_source
C C 0.0181 0.0091 'International Tables Vol C Tables 4.2.6.8 and 6.1.1.4'
H H 0.0000 0.0000 'International Tables Vol C Tables 4.2.6.8 and 6.1.1.4'
N N 0.0311 0.0180 'International Tables Vol C Tables 4.2.6.8 and 6.1.1.4'
O O 0.0492 0.0322 'International Tables Vol C Tables 4.2.6.8 and 6.1.1.4'

loop_
_geom_angle_atom_site_label_1
_geom_angle_atom_site_label_2
_geom_angle_atom_site_label_3
_geom_angle
_geom_angle_site_symmetry_1
_geom_angle_site_symmetry_3
_geom_angle_publ_flag
C14 O1 C3 109.02(10) . . ?
C15 N1 C16 111.46(11) . . ?
C15 N1 C19 113.50(11) . . ?
C19 N1 C16 104.17(11) . . ?
C14 C1 C2 102.81(10) . . ?
C14 C1 C15 109.34(11) . . ?
C15 C1 C2 115.86(11) . . ?
C3 C2 C1 102.25(10) . . ?
C11 C2 C1 116.89(12) . . ?
C11 C2 C3 112.22(12) . . ?
O1 C3 C2 103.69(10) . . ?
O1 C3 C4 109.36(11) . . ?
C4 C3 C2 116.47(11) . . ?
C3 C4 C5 114.62(11) . . ?
C3 C4 C8 111.57(12) . . ?
C8 C4 C5 104.69(11) . . ?
O3 C5 C4 112.22(12) . . ?
O3 C5 C6 107.49(13) . . ?
O3 C5 C13 110.87(13) . . ?
C6 C5 C4 102.11(12) . . ?
C13 C5 C4 112.97(12) . . ?
C13 C5 C6 110.72(13) . . ?
C7 C6 C5 104.26(13) . . ?
C8 C7 C6 104.38(13) . . ?
C7 C8 C4 107.91(13) . . ?
C9 C8 C4 128.13(13) . . ?
C9 C8 C7 123.95(14) . . ?
C8 C9 C10 125.29(14) . . ?
C8 C9 C12 121.54(14) . . ?
C12 C9 C10 113.08(14) . . ?
C9 C10 C11 118.61(13) . . ?
C2 C11 C10 111.75(13) . . ?
O1 C14 C1 110.72(11) . . ?
O2 C14 O1 121.53(12) . . ?
O2 C14 C1 127.69(13) . . ?
N1 C15 C1 113.20(11) . . ?
N1 C16 C17 104.24(11) . . ?
C16 C17 C18 104.43(11) . . ?
C19 C18 C17 104.83(12) . . ?
N1 C19 C18 104.38(11) . . ?

loop_
_geom_bond_atom_site_label_1
_geom_bond_atom_site_label_2
_geom_bond_distance
_geom_bond_site_symmetry_2
_geom_bond_publ_flag
O1 C3 1.4722(15) . ?
O1 C14 1.3454(16) . ?
O2 C14 1.2045(17) . ?
O3 C5 1.4262(19) . ?
N1 C15 1.4585(17) . ?
N1 C16 1.4633(17) . ?
N1 C19 1.4621(18) . ?
C1 C2 1.5314(17) . ?
C1 C14 1.5156(18) . ?
C1 C15 1.5284(18) . ?
C2 C3 1.5237(18) . ?
C2 C11 1.5204(19) . ?
C3 C4 1.5140(18) . ?
C4 C5 1.5568(19) . ?
C4 C8 1.5316(19) . ?
C5 C6 1.530(2) . ?
C5 C13 1.523(2) . ?
C6 C7 1.526(3) . ?
C7 C8 1.523(2) . ?
C8 C9 1.336(2) . ?
C9 C10 1.518(2) . ?
C9 C12 1.512(2) . ?
C10 C11 1.534(2) . ?
C16 C17 1.520(2) . ?
C17 C18 1.537(2) . ?
C18 C19 1.528(2) . ?

loop_
_geom_hbond_atom_site_label_D
_geom_hbond_atom_site_label_H
_geom_hbond_atom_site_label_A
_geom_hbond_distance_DH
_geom_hbond_distance_HA
_geom_hbond_distance_DA
_geom_hbond_angle_DHA
_geom_hbond_site_symmetry_A
_geom_hbond_publ_flag
O3 H3 O2 0.82 2.27 2.9861(15) 146.9 4_566 yes
